data_4516470
loop_
_publ_author_name
'Blanchard, Florent'
'Ellart, Marine'
'Rivenet, Murielle'
'Vigier, Nicolas'
'Hablot, Isabelle'
'Morel, Bertrand'
'Grandjean, St\'ephane'
'Abraham, Francis'

_publ_section_title
;
 Role of Ammonium Ions in the Formation of Ammonium Uranyl Peroxides and
 Uranyl Peroxo-oxalates
;
_journal_issue 1
_journal_name_full 'Crystal Growth &amp; Design'
_journal_page_first 200
_journal_paper_doi 10.1021/acs.cgd.5b01090
_journal_volume 16
_journal_year 2015
_chemical_absolute_configuration unk
_chemical_formula_moiety 'O140 U28, N8 U0.25, 18(N), 8(O)'
_chemical_formula_sum 'N26 O148 U28.25'
_chemical_formula_weight 9456.13
_space_group_crystal_system tetragonal
_space_group_IT_number 82
_space_group_name_Hall 'I -4'
_space_group_name_H-M_alt 'I -4'
_audit_creation_date 2015-06-17
_audit_creation_method
;
Olex2 1.2
(compiled 2015.01.26 svn.r3150 for OlexSys, GUI svn.r4998)
;
_cell_angle_alpha 90
_cell_angle_beta 90
_cell_angle_gamma 90
_cell_formula_units_Z 2
_cell_length_a 20.5052(13)
_cell_length_b 20.5052(13)
_cell_length_c 24.7010(16)
_cell_measurement_reflns_used 9037
_cell_measurement_temperature 100(2)
_cell_measurement_theta_max 25.570
_cell_measurement_theta_min 2.368
_cell_volume 10385.9(11)
_computing_molecular_graphics 'Olex2 (Dolomanov et al., 2009)'
_computing_publication_material 'Olex2 (Dolomanov et al., 2009)'
_computing_structure_refinement 'XL (Sheldrick, 2008)'
_diffrn_ambient_temperature 100(2)
_diffrn_detector 'Bruker APEX2 area detector'
_diffrn_detector_area_resol_mean 7.9
_diffrn_detector_type 'CCD area detector'
_diffrn_measured_fraction_theta_full 1.000
_diffrn_measured_fraction_theta_max 0.999
_diffrn_measurement_device 'three-circle diffractometer'
_diffrn_measurement_device_type 'Bruker SMART APEX2 area detector'
_diffrn_measurement_method '\w and \f scans'
_diffrn_radiation_monochromator 'mirror optics'
_diffrn_radiation_probe x-ray
_diffrn_radiation_type MoK\a
_diffrn_radiation_wavelength 0.71073
_diffrn_reflns_av_R_equivalents 0.0582
_diffrn_reflns_av_unetI/netI 0.0489
_diffrn_reflns_Laue_measured_fraction_full 1.000
_diffrn_reflns_Laue_measured_fraction_max 0.999
_diffrn_reflns_limit_h_max 21
_diffrn_reflns_limit_h_min -24
_diffrn_reflns_limit_k_max 25
_diffrn_reflns_limit_k_min -25
_diffrn_reflns_limit_l_max 30
_diffrn_reflns_limit_l_min -30
_diffrn_reflns_number 45720
_diffrn_reflns_point_group_measured_fraction_full 1.000
_diffrn_reflns_point_group_measured_fraction_max 0.998
_diffrn_reflns_theta_full 25.242
_diffrn_reflns_theta_max 26.404
_diffrn_reflns_theta_min 1.404
_diffrn_source 'microfocus sealed X-ray tube'
_diffrn_source_type 'Incoatec I\ms'
_exptl_absorpt_coefficient_mu 22.026
_exptl_absorpt_correction_T_max 0.7454
_exptl_absorpt_correction_T_min 0.6615
_exptl_absorpt_correction_type multi-scan
_exptl_absorpt_process_details sadabs
_exptl_crystal_density_diffrn 3.024
_exptl_crystal_density_method 'not measured'
_exptl_crystal_description block
_exptl_crystal_F_000 7929.6
_exptl_crystal_size_max 0.190
_exptl_crystal_size_mid 0.130
_exptl_crystal_size_min 0.128
_refine_diff_density_max 4.563
_refine_diff_density_min -1.157
_refine_diff_density_rms 0.368
_refine_ls_abs_structure_details
;
 Flack x determined using 4216 quotients [(I+)-(I-)]/[(I+)+(I-)]
 (Parsons, Flack and Wagner, Acta Cryst. B69 (2013) 249-259).
;
_refine_ls_abs_structure_Flack 0.018(7)
_refine_ls_extinction_method none
_refine_ls_goodness_of_fit_ref 1.065
_refine_ls_hydrogen_treatment undef
_refine_ls_matrix_type full
_refine_ls_number_parameters 244
_refine_ls_number_reflns 10635
_refine_ls_number_restraints 0
_refine_ls_restrained_S_all 1.065
_refine_ls_R_factor_all 0.0570
_refine_ls_R_factor_gt 0.0457
_refine_ls_shift/su_max 0.001
_refine_ls_shift/su_mean 0.000
_refine_ls_structure_factor_coef Fsqd
_refine_ls_weighting_details 'w=1/[\s^2^(Fo^2^)+(0.0765P)^2^+134.4339P] where P=(Fo^2^+2Fc^2^)/3'
_refine_ls_weighting_scheme calc
_refine_ls_wR_factor_gt 0.1181
_refine_ls_wR_factor_ref 0.1254
_reflns_Friedel_coverage 0.949
_reflns_Friedel_fraction_full 1.000
_reflns_Friedel_fraction_max 0.998
_reflns_number_gt 9511
_reflns_number_total 10635
_reflns_threshold_expression 'I > 2\s(I)'
_cod_data_source_file cg5b01090_si_002.cif
_cod_data_source_block u28
_cod_original_cell_volume 10385.9(15)
_cod_database_code 4516470
_shelxl_version_number 2014-3
_shelx_space_group_comment
;
The symmetry employed for this shelxl refinement is uniquely defined
by the following loop, which should always be used as a source of
symmetry information in preference to the above space-group names.
They are only intended as comments.
;
_olex2_refinement_description
;
1. Twinned data refinement
 Scales: 0.8612(10) 0.1388(10)
;
_olex2_submission_special_instructions 'No special instructions were received'

loop_
_space_group_symop_operation_xyz
'x, y, z'
'-x, -y, z'
'y, -x, -z'
'-y, x, -z'
'x+1/2, y+1/2, z+1/2'
'-x+1/2, -y+1/2, z+1/2'
'y+1/2, -x+1/2, -z+1/2'
'-y+1/2, x+1/2, -z+1/2'

loop_
_atom_site_label
_atom_site_type_symbol
_atom_site_fract_x
_atom_site_fract_y
_atom_site_fract_z
_atom_site_U_iso_or_equiv
_atom_site_adp_type
_atom_site_occupancy
_atom_site_site_symmetry_order
_atom_site_calc_flag
_atom_site_refinement_flags_posn
_atom_site_refinement_flags_adp
_atom_site_refinement_flags_occupancy
U1 U 0.78130(5) 0.20592(5) 0.24376(5) 0.0291(2) Uani 1 1 d . . .
U2 U 0.83494(5) 0.02531(6) 0.31096(5) 0.0294(3) Uani 1 1 d . . .
U3 U 0.81144(5) -0.12441(5) 0.18974(5) 0.0273(2) Uani 1 1 d . . .
U4 U 0.74351(6) -0.03264(5) 0.04762(5) 0.0284(3) Uani 1 1 d . . .
U5 U 0.56261(6) -0.08434(6) -0.02023(4) 0.0329(3) Uani 1 1 d . . .
U6 U 0.72946(6) 0.17008(6) 0.08166(5) 0.0320(3) Uani 1 1 d . . .
U7 U 0.53975(6) 0.24255(6) 0.04724(5) 0.0321(3) Uani 1 1 d . . .
O1 O 0.7123(9) 0.1545(9) 0.2461(8) 0.026(4) Uiso 1 1 d . . .
O2 O 0.8514(10) 0.2585(10) 0.2432(8) 0.031(4) Uiso 1 1 d . . .
O3 O 0.9230(12) 0.0268(12) 0.3236(9) 0.040(5) Uiso 1 1 d . . .
O4 O 0.7487(10) 0.0259(10) 0.2987(9) 0.033(5) Uiso 1 1 d . . .
O5 O 0.8921(12) -0.1512(12) 0.1774(10) 0.041(6) Uiso 1 1 d . . .
O6 O 0.7302(10) -0.0975(10) 0.2010(8) 0.030(4) Uiso 1 1 d . . .
O7 O 0.6829(11) -0.0275(10) 0.0979(8) 0.031(5) Uiso 1 1 d . . .
O8 O 0.8047(12) -0.0407(11) -0.0049(9) 0.036(5) Uiso 1 1 d . . .
O9 O 0.5754(11) -0.1016(11) -0.0885(9) 0.038(5) Uiso 1 1 d . . .
O10 O 0.5535(10) -0.0674(10) 0.0494(8) 0.030(4) Uiso 1 1 d . . .
O11 O 0.5289(11) 0.1824(11) 0.0986(9) 0.034(5) Uiso 1 1 d . . .
O12 O 0.5464(12) 0.3037(13) -0.0046(10) 0.044(6) Uiso 1 1 d . . .
O13 O 0.7878(11) 0.2115(11) 0.0385(9) 0.040(5) Uiso 1 1 d . . .
O14 O 0.6727(11) 0.1287(11) 0.1231(9) 0.035(5) Uiso 1 1 d . . .
O15 O 0.8493(10) 0.1153(10) 0.2562(9) 0.035(5) Uiso 1 1 d . . .
O16 O 0.8332(11) 0.1395(10) 0.3113(9) 0.035(5) Uiso 1 1 d . . .
O17 O 0.8460(11) -0.0811(11) 0.2720(9) 0.038(5) Uiso 1 1 d . . .
O18 O 0.8537(11) -0.0266(11) 0.2284(9) 0.035(5) Uiso 1 1 d . . .
O19 O 0.8215(11) -0.0620(12) 0.1133(9) 0.037(5) Uiso 1 1 d . . .
O20 O 0.7921(11) -0.1202(11) 0.0965(9) 0.038(5) Uiso 1 1 d . . .
O21 O 0.6672(12) -0.0335(12) -0.0190(10) 0.043(6) Uiso 1 1 d . . .
O22 O 0.6758(11) -0.1027(11) -0.0044(9) 0.034(5) Uiso 1 1 d . . .
O23 O 0.4705(12) -0.0238(12) -0.0435(10) 0.044(6) Uiso 1 1 d . . .
O24 O 0.8056(11) 0.1781(11) 0.1541(8) 0.034(5) Uiso 1 1 d . . .
O25 O 0.7604(12) 0.2377(11) 0.1542(9) 0.039(5) Uiso 1 1 d . . .
O26 O 0.7356(11) 0.0763(11) 0.0254(9) 0.036(5) Uiso 1 1 d . . .
O27 O 0.7849(11) 0.0712(11) 0.0677(8) 0.034(5) Uiso 1 1 d . . .
O28 O 0.6439(11) 0.2013(11) 0.0236(9) 0.035(5) Uiso 1 1 d . . .
O29 O 0.6509(12) 0.2543(12) 0.0673(9) 0.042(5) Uiso 1 1 d . . .
O31 O 0.4499(12) 0.1987(12) -0.0017(10) 0.041(5) Uiso 1 1 d . . .
O32 O 0.7345(11) 0.2737(11) 0.3079(9) 0.035(5) Uiso 1 1 d . . .
O34 O 0.8256(11) -0.0385(11) 0.3889(9) 0.035(5) Uiso 1 1 d . . .
O35 O 0.8154(10) 0.0301(10) 0.4039(8) 0.030(4) Uiso 1 1 d . . .
O33 O 0.7165(11) 0.2954(11) 0.2539(9) 0.039(5) Uiso 1 1 d . . .
O30 O 0.5153(12) 0.1683(12) -0.0197(10) 0.040(5) Uiso 1 1 d . . .
U8 U 0.5489(9) 0.9922(8) 0.2492(8) 0.031(6) Uiso 0.062(6) 1 d . . .
N1 N 0.6199(16) 0.8430(17) 0.1332(13) 0.050(8) Uiso 1 1 d . . .
N2 N 0.6598(15) 1.0237(15) 0.2075(12) 0.044(7) Uiso 1 1 d . . .
N3 N 0.6467(17) 0.9242(17) 0.2916(14) 0.051(8) Uiso 1 1 d . . .
N4 N 0.5593(17) 0.0473(17) 0.1167(13) 0.053(8) Uiso 1 1 d . . .
N5 N 0.8929(19) 0.278(2) 0.1137(15) 0.064(10) Uiso 1 1 d . . .
N6 N 0.5000 0.0000 0.839(2) 0.068(13) Uiso 1 2 d S T P
N7 N 0.6218(17) 0.9254(17) 0.8024(15) 0.058(9) Uiso 1 1 d . . .
O1W O 0.6906(16) 0.7731(16) 0.0564(13) 0.070(9) Uiso 1 1 d . . .
O2W O 0.6739(19) 0.2277(19) 0.9199(16) 0.087(11) Uiso 1 1 d . . .

loop_
_atom_site_aniso_label
_atom_site_aniso_U_11
_atom_site_aniso_U_22
_atom_site_aniso_U_33
_atom_site_aniso_U_23
_atom_site_aniso_U_13
_atom_site_aniso_U_12
U1 0.0232(5) 0.0237(5) 0.0404(6) 0.0037(5) 0.0082(5) -0.0033(4)
U2 0.0183(5) 0.0319(6) 0.0380(6) 0.0086(5) -0.0004(5) -0.0026(4)
U3 0.0195(5) 0.0246(6) 0.0376(6) 0.0044(5) 0.0044(5) 0.0045(4)
U4 0.0281(6) 0.0278(6) 0.0294(5) 0.0033(4) 0.0112(5) 0.0063(4)
U5 0.0380(7) 0.0380(7) 0.0229(5) -0.0037(5) 0.0019(5) 0.0132(5)
U6 0.0323(6) 0.0262(6) 0.0374(6) 0.0070(5) 0.0138(5) 0.0025(4)
U7 0.0394(7) 0.0267(6) 0.0301(6) 0.0078(5) 0.0084(5) 0.0097(5)

loop_
_atom_type_symbol
_atom_type_description
_atom_type_scat_dispersion_real
_atom_type_scat_dispersion_imag
_atom_type_scat_source
N N 0.0061 0.0033 'International Tables Vol C Tables 4.2.6.8 and 6.1.1.4'
O O 0.0106 0.0060 'International Tables Vol C Tables 4.2.6.8 and 6.1.1.4'
U U -9.6767 9.6646 'International Tables Vol C Tables 4.2.6.8 and 6.1.1.4'

loop_
_geom_angle_atom_site_label_1
_geom_angle_atom_site_label_2
_geom_angle_atom_site_label_3
_geom_angle
_geom_angle_site_symmetry_1
_geom_angle_site_symmetry_3
O1 U1 O2 178.6(9) . .
O1 U1 O15 89.9(8) . .
O1 U1 O16 89.7(8) . .
O1 U1 O24 93.2(8) . .
O1 U1 O25 92.9(9) . .
O1 U1 O32 90.3(8) . .
O1 U1 O33 90.6(8) . .
O2 U1 O15 90.0(8) . .
O2 U1 O16 89.5(8) . .
O2 U1 O24 88.2(9) . .
O2 U1 O25 88.4(9) . .
O2 U1 O32 88.7(9) . .
O2 U1 O33 89.1(9) . .
O15 U1 O16 36.4(8) . .
O15 U1 O25 116.9(8) . .
O24 U1 O15 78.7(8) . .
O24 U1 O16 115.1(8) . .
O24 U1 O25 38.2(8) . .
O25 U1 O16 153.3(8) . .
O32 U1 O15 129.3(8) . .
O32 U1 O16 92.8(7) . .
O32 U1 O24 151.9(7) . .
O32 U1 O25 113.7(8) . .
O33 U1 O15 166.1(8) . .
O33 U1 O16 129.7(8) . .
O33 U1 O24 115.1(8) . .
O33 U1 O25 76.9(8) . .
O33 U1 O32 36.9(8) . .
O3 U2 O15 87.7(9) . .
O3 U2 O16 89.9(9) . .
O3 U2 O17 89.4(9) . .
O3 U2 O18 89.6(9) . .
O3 U2 O34 87.1(9) . .
O3 U2 O35 90.1(9) . .
O4 U2 O3 178.7(10) . .
O4 U2 O15 91.3(9) . .
O4 U2 O16 88.8(9) . .
O4 U2 O17 91.8(9) . .
O4 U2 O18 91.0(9) . .
O4 U2 O34 93.6(9) . .
O4 U2 O35 89.8(9) . .
O15 U2 O16 37.2(8) . .
O15 U2 O17 118.8(8) . .
O15 U2 O18 80.3(8) . .
O15 U2 O34 160.3(8) . .
O15 U2 O35 124.4(8) . .
O16 U2 O17 156.0(8) . .
O18 U2 O16 117.5(8) . .
O18 U2 O17 38.5(8) . .
O18 U2 O34 118.6(8) . .
O34 U2 O16 123.8(8) . .
O34 U2 O17 80.1(8) . .
O35 U2 O16 87.2(8) . .
O35 U2 O17 116.7(7) . .
O35 U2 O18 155.3(8) . .
O35 U2 O34 36.7(8) . .
O5 U3 O6 179.1(10) . .
O5 U3 O17 89.1(9) . .
O5 U3 O18 89.5(10) . .
O5 U3 O19 87.0(10) . .
O5 U3 O20 90.0(10) . .
O5 U3 O32 90.7(9) . 7
O5 U3 O33 89.1(9) . 7
O6 U3 O17 91.7(9) . .
O6 U3 O18 91.0(8) . .
O6 U3 O19 92.3(9) . .
O6 U3 O20 89.1(9) . .
O6 U3 O32 89.2(9) . 7
O6 U3 O33 91.4(8) . 7
O17 U3 O18 38.7(8) . .
O17 U3 O20 153.8(8) . .
O17 U3 O32 115.9(8) . 7
O17 U3 O33 80.4(8) . 7
O18 U3 O32 154.6(7) . 7
O19 U3 O17 118.6(8) . .
O19 U3 O18 80.0(8) . .
O19 U3 O20 35.2(8) . .
O19 U3 O32 125.3(8) . 7
O19 U3 O33 160.5(8) . 7
O20 U3 O18 115.1(8) . .
O20 U3 O32 90.3(8) . 7
O20 U3 O33 125.8(8) . 7
O33 U3 O18 119.1(7) 7 .
O33 U3 O32 35.6(7) 7 7
O7 U4 O8 178.0(10) . .
O7 U4 O19 90.5(9) . .
O7 U4 O20 89.0(9) . .
O7 U4 O21 91.5(9) . .
O7 U4 O22 90.3(9) . .
O7 U4 O26 93.4(9) . .
O7 U4 O27 93.0(9) . .
O8 U4 O19 90.0(9) . .
O8 U4 O20 90.3(9) . .
O8 U4 O21 87.5(10) . .
O8 U4 O22 87.8(9) . .
O8 U4 O26 88.1(9) . .
O8 U4 O27 89.1(9) . .
O19 U4 O20 34.4(8) . .
O19 U4 O22 127.9(8) . .
O21 U4 O19 164.7(9) . .
O21 U4 O20 130.5(8) . .
O21 U4 O22 36.9(8) . .
O21 U4 O26 77.7(8) . .
O21 U4 O27 114.1(8) . .
O22 U4 O20 93.6(8) . .
O26 U4 O19 117.3(8) . .
O26 U4 O20 151.7(8) . .
O26 U4 O22 114.6(8) . .
O26 U4 O27 36.5(7) . .
O27 U4 O19 80.8(8) . .
O27 U4 O20 115.2(8) . .
O27 U4 O22 151.0(7) . .
O9 U5 O10 177.3(10) . .
O9 U5 O21 88.0(10) . .
O9 U5 O22 88.8(9) . .
O9 U5 O23 89.9(9) . 2_655
O9 U5 O23 89.5(9) . .
O9 U5 O31 90.1(9) . 2_655
O9 U5 O30 87.7(10) . 2_655
O10 U5 O21 89.8(9) . .
O10 U5 O22 88.5(8) . .
O10 U5 O23 92.9(9) . .
O10 U5 O23 91.2(9) . 2_655
O10 U5 O31 89.8(9) . 2_655
O10 U5 O30 93.9(9) . 2_655
O21 U5 O23 81.5(8) . 2_655
O21 U5 O31 121.4(8) . 2_655
O22 U5 O21 36.0(8) . .
O22 U5 O23 117.6(8) . 2_655
O22 U5 O31 85.3(8) . 2_655
O23 U5 O21 119.9(8) . .
O23 U5 O22 155.9(8) . .
O23 U5 O23 38.4(11) . 2_655
O23 U5 O31 157.1(8) 2_655 2_655
O23 U5 O31 118.7(8) . 2_655
O23 U5 O30 80.8(8) . 2_655
O30 U5 O21 158.8(8) 2_655 .
O30 U5 O22 123.1(8) 2_655 .
O30 U5 O23 119.2(8) 2_655 2_655
O30 U5 O31 37.9(8) 2_655 2_655
O13 U6 O24 88.7(9) . .
O13 U6 O25 89.6(9) . .
O13 U6 O26 90.0(9) . .
O13 U6 O27 89.9(9) . .
O13 U6 O28 90.4(9) . .
O13 U6 O29 91.1(9) . .
O14 U6 O13 179.1(10) . .
O14 U6 O24 91.7(9) . .
O14 U6 O25 91.2(9) . .
O14 U6 O26 89.1(9) . .
O14 U6 O27 89.4(9) . .
O14 U6 O28 89.5(9) . .
O14 U6 O29 89.4(9) . .
O24 U6 O29 120.3(8) . .
O25 U6 O24 37.8(8) . .
O25 U6 O26 155.3(8) . .
O25 U6 O28 120.3(8) . .
O25 U6 O29 82.5(8) . .
O26 U6 O24 117.4(8) . .
O26 U6 O29 122.2(8) . .
O27 U6 O24 81.5(7) . .
O27 U6 O25 119.4(8) . .
O27 U6 O26 35.9(7) . .
O27 U6 O28 120.4(7) . .
O27 U6 O29 158.1(8) . .
O28 U6 O24 158.1(8) . .
O28 U6 O26 84.5(8) . .
O28 U6 O29 37.8(8) . .
O11 U7 O12 177.2(11) . .
O11 U7 O28 92.3(9) . .
O11 U7 O29 92.4(9) . .
O11 U7 O31 90.2(9) . .
O11 U7 O34 91.3(9) . 8_545
O11 U7 O35 89.9(9) . 8_545
O11 U7 O30 91.5(9) . .
O12 U7 O28 90.3(10) . .
O12 U7 O29 90.3(10) . .
O12 U7 O31 87.7(10) . .
O12 U7 O34 88.5(10) . 8_545
O12 U7 O35 88.3(9) . 8_545
O12 U7 O30 88.0(10) . .
O28 U7 O31 115.9(8) . .
O28 U7 O35 152.3(7) . 8_545
O29 U7 O28 38.0(8) . .
O29 U7 O31 153.9(8) . .
O29 U7 O35 114.3(8) . 8_545
O31 U7 O35 91.7(8) . 8_545
O34 U7 O28 116.1(8) 8_545 .
O34 U7 O29 78.0(8) 8_545 .
O34 U7 O31 127.9(8) 8_545 .
O34 U7 O35 36.3(8) 8_545 8_545
O30 U7 O28 77.5(8) . .
O30 U7 O29 115.5(8) . .
O30 U7 O31 38.4(8) . .
O30 U7 O34 166.0(8) . 8_545
O30 U7 O35 130.1(8) . 8_545
U2 O15 U1 129.4(9) . .
O16 O15 U1 73.9(12) . .
O16 O15 U2 72.7(12) . .
U2 O16 U1 124.8(9) . .
O15 O16 U1 69.6(12) . .
O15 O16 U2 70.1(12) . .
U3 O17 U2 132.0(10) . .
O18 O17 U2 68.6(11) . .
O18 O17 U3 72.6(11) . .
U2 O18 U3 132.3(10) . .
O17 O18 U2 72.9(11) . .
O17 O18 U3 68.7(12) . .
U3 O19 U4 130.5(10) . .
O20 O19 U3 74.3(14) . .
O20 O19 U4 73.8(13) . .
U3 O20 U4 126.7(10) . .
O19 O20 U3 70.5(13) . .
O19 O20 U4 71.8(13) . .
U4 O21 U5 129.2(11) . .
O22 O21 U4 75.4(13) . .
O22 O21 U5 71.9(13) . .
U4 O22 U5 124.2(9) . .
O21 O22 U4 67.6(13) . .
O21 O22 U5 72.0(13) . .
U5 O23 U5 131.7(11) . 2_655
O23 O23 U5 68.7(17) 2_655 2_655
O23 O23 U5 72.9(17) 2_655 .
U1 O24 U6 126.0(9) . .
O25 O24 U1 71.1(12) . .
O25 O24 U6 70.1(12) . .
U1 O25 U6 127.1(10) . .
O24 O25 U1 70.7(12) . .
O24 O25 U6 72.1(12) . .
U4 O26 U6 130.4(10) . .
O27 O26 U4 73.2(13) . .
O27 O26 U6 71.1(12) . .
U4 O27 U6 129.8(10) . .
O26 O27 U4 70.3(12) . .
O26 O27 U6 73.0(12) . .
U6 O28 U7 128.2(10) . .
O29 O28 U6 72.3(12) . .
O29 O28 U7 70.1(12) . .
U7 O29 U6 127.8(11) . .
O28 O29 U6 69.9(12) . .
O28 O29 U7 71.9(12) . .
U7 O31 U5 123.3(10) . 2_655
O30 O31 U5 69.2(13) . 2_655
O30 O31 U7 68.0(12) . .
U1 O32 U3 127.1(9) . 8_545
O33 O32 U1 70.2(12) . .
O33 O32 U3 71.6(12) . 8_545
U7 O34 U2 128.8(10) 7 .
O35 O34 U2 71.6(12) . .
O35 O34 U7 74.6(12) . 7
U2 O35 U7 125.3(9) . 7
O34 O35 U2 71.7(12) . .
O34 O35 U7 69.1(12) . 7
U1 O33 U3 129.9(10) . 8_545
O32 O33 U1 73.0(12) . .
O32 O33 U3 72.9(12) . 8_545
U7 O30 U5 129.6(11) . 2_655
O31 O30 U5 72.9(13) . 2_655
O31 O30 U7 73.5(13) . .
U8 U8 U8 89.95(10) 7_465 8_655
U8 U8 U8 45.02(6) 8_655 2_675
U8 U8 U8 45.02(5) 7_465 2_675
U8 U8 N2 150.8(19) 7_465 .
U8 U8 N2 109.0(16) 8_655 .
U8 U8 N2 146.2(12) 2_675 .
U8 U8 N3 107.0(16) 7_465 .
U8 U8 N3 149(2) 8_655 .
U8 U8 N3 145.9(12) 2_675 .
N2 U8 N3 67.8(11) . .

loop_
_geom_bond_atom_site_label_1
_geom_bond_atom_site_label_2
_geom_bond_distance
_geom_bond_site_symmetry_2
U1 O1 1.765(18) .
U1 O2 1.797(19) .
U1 O15 2.34(2) .
U1 O16 2.40(2) .
U1 O24 2.34(2) .
U1 O25 2.35(2) .
U1 O32 2.32(2) .
U1 O33 2.28(2) .
U2 O3 1.83(2) .
U2 O4 1.79(2) .
U2 O15 2.31(2) .
U2 O16 2.34(2) .
U2 O17 2.40(2) .
U2 O18 2.33(2) .
U2 O34 2.33(2) .
U2 O35 2.33(2) .
U3 O5 1.77(2) .
U3 O6 1.78(2) .
U3 O17 2.33(2) .
U3 O18 2.38(2) .
U3 O19 2.29(2) .
U3 O20 2.34(2) .
U3 O32 2.39(2) 7
U3 O33 2.37(2) 7
U4 O7 1.76(2) .
U4 O8 1.81(2) .
U4 O19 2.36(2) .
U4 O20 2.38(2) .
U4 O21 2.27(3) .
U4 O22 2.38(2) .
U4 O26 2.31(2) .
U4 O27 2.34(2) .
U5 O9 1.74(2) .
U5 O10 1.77(2) .
U5 O21 2.39(3) .
U5 O22 2.38(2) .
U5 O23 2.33(3) .
U5 O23 2.39(3) 2_655
U5 O31 2.40(2) 2_655
U5 O30 2.35(2) 2_655
U6 O13 1.81(2) .
U6 O14 1.77(2) .
U6 O24 2.38(2) .
U6 O25 2.35(2) .
U6 O26 2.38(2) .
U6 O27 2.35(2) .
U6 O28 2.35(2) .
U6 O29 2.39(2) .
U7 O11 1.78(2) .
U7 O12 1.80(3) .
U7 O28 2.37(2) .
U7 O29 2.34(2) .
U7 O31 2.38(2) .
U7 O34 2.32(2) 8_545
U7 O35 2.40(2) 8_545
U7 O30 2.30(2) .
O15 O16 1.48(3) .
O17 O18 1.56(3) .
O19 O20 1.40(3) .
O21 O22 1.48(3) .
O23 U5 2.39(3) 2_655
O23 O23 1.55(5) 2_655
O24 O25 1.54(3) .
O26 O27 1.46(3) .
O28 O29 1.54(3) .
O31 U5 2.40(2) 2_655
O31 O30 1.54(3) .
O32 U3 2.39(2) 8_545
O32 O33 1.45(3) .
O34 U7 2.32(2) 7
O34 O35 1.47(3) .
O35 U7 2.40(2) 7
O33 U3 2.37(2) 8_545
O30 U5 2.35(2) 2_655
U8 U8 1.44(2) 7_465
U8 U8 1.44(2) 8_655
U8 U8 2.03(3) 2_675
U8 N2 2.58(4) .
U8 N3 2.66(4) .

loop_
_geom_torsion_atom_site_label_1
_geom_torsion_atom_site_label_2
_geom_torsion_atom_site_label_3
_geom_torsion_atom_site_label_4
_geom_torsion
_geom_torsion_site_symmetry_1
_geom_torsion_site_symmetry_4
U1 O15 O16 U2 141.5(7) . .
U1 O24 O25 U6 -141.8(8) . .
U1 O32 O33 U3 142.8(8) . 8_545
U2 O15 O16 U1 -141.5(7) . .
U2 O17 O18 U3 -151.2(8) . .
U2 O34 O35 U7 141.0(7) . 7
U3 O17 O18 U2 151.2(8) . .
U3 O19 O20 U4 141.6(8) . .
U3 O32 O33 U1 -142.8(8) 8_545 .
U4 O19 O20 U3 -141.6(8) . .
U4 O21 O22 U5 140.5(8) . .
U4 O26 O27 U6 -145.1(8) . .
U5 O21 O22 U4 -140.5(8) . .
U5 O31 O30 U7 -141.8(8) 2_655 .
U6 O24 O25 U1 141.8(8) . .
U6 O26 O27 U4 145.1(8) . .
U6 O28 O29 U7 -143.8(8) . .
U7 O28 O29 U6 143.8(8) . .
U7 O31 O30 U5 141.8(8) . 2_655
U7 O34 O35 U2 -141.0(7) 7 .

loop_
_twin_individual_id
_twin_individual_mass_fraction_refined
1 0.8612(10)
2 0.1388(10)
